data_7052268
loop_
_publ_author_name
'Anita K\"ubel-Pollak'
'Craig J. Matthews'
'Simon Verdan'
'Bernard Bocquet'
'Xavier Melich'
'Alan F. Williams'
'Francine Lavergnat'
'Pierre-Yves Morgantini'
'G\'erald Bernardinelli'

_publ_section_title
;
 Conformational effects in molecular tectons containing protonated
 benzimidazole cations
;
_journal_issue 6
_journal_name_full 'New Journal of Chemistry'
_journal_page_first 851
_journal_paper_doi 10.1039/b602468h
_journal_volume 30
_journal_year 2006
_chemical_formula_moiety '(C22 H26 N4)2 , 4Cl , (C2 H3 N)'
_chemical_formula_sum 'C46 H55 Cl4 N9'
_chemical_formula_weight 875.8
_space_group_IT_number 14
_symmetry_cell_setting monoclinic
_symmetry_space_group_name_Hall '-P 2yn'
_symmetry_space_group_name_H-M 'P 1 21/n 1'
_audit_conform_dict_name cif_core.dic
_audit_conform_dict_version 2.0.1
_audit_creation_date 1999-01-05
_audit_creation_method from_xtal_archive_file_using_CIFIO
_audit_update_record 2005-12-05
_cell_angle_alpha 90.00000
_cell_angle_beta 90.971(8)
_cell_angle_gamma 90.00000
_cell_formula_units_Z 4
_cell_length_a 15.483(3)
_cell_length_b 12.7050(10)
_cell_length_c 23.177(2)
_cell_measurement_reflns_used 30
_cell_measurement_temperature 200
_cell_measurement_theta_max 19.5
_cell_measurement_theta_min 15.5
_cell_volume 4558.5(10)
_computing_cell_refinement Xtal_latcon
_computing_data_collection Stoe_Stadi-4
_computing_data_reduction xtal_REFCAL_LSABS__SORTRF
_computing_molecular_graphics Xtal_Gx3
_computing_publication_material xtal_CIFIO
_computing_structure_refinement xtal_CRYLSQ
_computing_structure_solution Multan87
_diffrn_measured_fraction_theta_full 1.
_diffrn_measured_fraction_theta_max 1.
_diffrn_measurement_device_type Stoe_Stadi-4_4-circle_diffractometer
_diffrn_measurement_method \w-2\q_scans
_diffrn_radiation_type CuK\a
_diffrn_radiation_wavelength 1.54183
_diffrn_reflns_av_R_equivalents .051
_diffrn_reflns_limit_h_max 16
_diffrn_reflns_limit_h_min -16
_diffrn_reflns_limit_k_max 13
_diffrn_reflns_limit_k_min 0
_diffrn_reflns_limit_l_max 24
_diffrn_reflns_limit_l_min 0
_diffrn_reflns_number 5679
_diffrn_reflns_theta_full 54
_diffrn_reflns_theta_max 54
_diffrn_standards_decay_% 0
_diffrn_standards_interval_time 45
_diffrn_standards_number 2
_exptl_absorpt_coefficient_mu 2.693
_exptl_absorpt_correction_T_max .676566
_exptl_absorpt_correction_T_min .525229
_exptl_absorpt_correction_type numerical
_exptl_absorpt_process_details 'xtal_lsabs (Flack & al. 1992)'
_exptl_crystal_colour colorless
_exptl_crystal_density_diffrn 1.276
_exptl_crystal_density_meas ?
_exptl_crystal_description prism
_exptl_crystal_F_000 1848
_exptl_crystal_size_max 0.30
_exptl_crystal_size_mid 0.25
_exptl_crystal_size_min 0.15
_refine_diff_density_max .64
_refine_diff_density_min -.603
_refine_ls_abs_structure_details none
_refine_ls_extinction_coef 1860(424)
_refine_ls_extinction_method Zachariasen
_refine_ls_goodness_of_fit_ref 1.25(1)
_refine_ls_hydrogen_treatment noref
_refine_ls_number_parameters 533
_refine_ls_number_reflns 3676
_refine_ls_R_factor_gt .066
_refine_ls_shift/su_max .00024
_refine_ls_structure_factor_coef F
_refine_ls_weighting_details \w=1/[\s^2(Fo)+0.0003(Fo^2)]
_refine_ls_weighting_scheme calc
_refine_ls_wR_factor_ref .062
_reflns_number_gt 3676
_reflns_number_total 5515
_reflns_threshold_expression 'refl observed if Fo > 3.99 \s(Fo)'
_cod_data_source_file b602468h.txt
_cod_data_source_block 3bH2Cl
_cod_depositor_comments
;
The following automatic conversions were performed:

'_exptl_crystal_density_meas' value 'not_measured' was changed to '?'
- the value is perceived as not measured.

Automatic conversion script
Id: cif_fix_values 3008 2015-01-20 13:52:24Z robertas 
;
_cod_original_sg_symbol_H-M 'P 21/n'
_cod_database_code 7052268

loop_
_symmetry_equiv_pos_as_xyz
+x,+y,+z
1/2-x,1/2+y,1/2-z
-x,-y,-z
1/2+x,1/2-y,1/2+z

loop_
_atom_site_label
_atom_site_fract_x
_atom_site_fract_y
_atom_site_fract_z
_atom_site_U_iso_or_equiv
_atom_site_occupancy
_atom_site_adp_type
Cl1 .05642(11) .69430(14) .69835(8) .0423(11) 1.00000 Uani
Cl2 .07282(11) .63876(15) .42643(8) .0463(12) 1.00000 Uani
Cl3 .35913(11) .15069(14) .55603(8) .0466(12) 1.00000 Uani
Cl4 .59182(14) .83460(18) .63888(10) .0715(16) 1.00000 Uani
N1a .3351(4) .9124(5) .7033(3) .031(4) 1.00000 Uani
N2a .2144(3) .8265(4) .7113(3) .028(4) 1.00000 Uani
N3a .3497(3) .8670(4) .4427(3) .029(4) 1.00000 Uani
N4a .2320(4) .7762(5) .4311(3) .032(4) 1.00000 Uani
C1a .2634(4) .8621(6) .5722(3) .029(4) 1.00000 Uani
C2a .2327(4) .9067(6) .5132(3) .030(4) 1.00000 Uani
C3a .1330(4) .9087(6) .5099(3) .032(4) 1.00000 Uani
C4a .0987(4) .9795(6) .5577(3) .034(5) 1.00000 Uani
C5a .1280(4) .9398(6) .6171(3) .035(5) 1.00000 Uani
C6a .2281(4) .9328(5) .6206(3) .029(4) 1.00000 Uani
C7a .2578(4) .8922(5) .6779(3) .026(4) 1.00000 Uani
C8a .3415(4) .8562(6) .7545(3) .031(5) 1.00000 Uani
C9a .4080(4) .8484(6) .7965(3) .035(5) 1.00000 Uani
C10a .3925(5) .7839(6) .8427(3) .037(5) 1.00000 Uani
C11a .3143(5) .7298(6) .8474(3) .037(5) 1.00000 Uani
C12a .2486(4) .7362(6) .8069(3) .034(5) 1.00000 Uani
C13a .2650(4) .8012(5) .7599(3) .028(4) 1.00000 Uani
C14a .2714(4) .8496(5) .4635(3) .027(4) 1.00000 Uani
C15a .3610(4) .8045(6) .3940(3) .028(4) 1.00000 Uani
C16a .4286(5) .7972(6) .3558(3) .036(5) 1.00000 Uani
C17a .4174(5) .7297(6) .3095(3) .042(5) 1.00000 Uani
C18a .3400(5) .6722(6) .3025(3) .044(5) 1.00000 Uani
C19a .2736(5) .6788(6) .3405(3) .042(5) 1.00000 Uani
C20a .2855(4) .7476(6) .3869(3) .030(5) 1.00000 Uani
C21a .4030(4) .9833(6) .6824(3) .040(5) 1.00000 Uani
C22a .4151(4) .9408(6) .4649(3) .041(5) 1.00000 Uani
N1b .1937(4) .4889(4) .5751(3) .029(4) 1.00000 Uani
N2b .2921(4) .3739(5) .5550(3) .034(4) 1.00000 Uani
N3b .1943(4) .4377(5) .2797(3) .031(4) 1.00000 Uani
N4b .2948(4) .3347(5) .3134(3) .042(4) 1.00000 Uani
C1b .2204(5) .3946(6) .4321(3) .035(5) 1.00000 Uani
C2b .1686(4) .3576(6) .3781(3) .029(4) 1.00000 Uani
C3b .1426(4) .2423(6) .3837(3) .036(5) 1.00000 Uani
C4b .0887(5) .2255(6) .4373(3) .040(5) 1.00000 Uani
C5b .1366(5) .2639(6) .4924(3) .035(5) 1.00000 Uani
C6b .1657(4) .3795(5) .4862(3) .031(4) 1.00000 Uani
C7b .2157(5) .4133(6) .5388(3) .032(5) 1.00000 Uani
C8b .2594(4) .4988(6) .6177(3) .032(5) 1.00000 Uani
C9b .2665(5) .5647(6) .6652(3) .041(5) 1.00000 Uani
C10b .3419(5) .5533(6) .6988(3) .045(5) 1.00000 Uani
C11b .4050(5) .4795(6) .6848(4) .051(6) 1.00000 Uani
C12b .3965(5) .4125(6) .6378(4) .046(5) 1.00000 Uani
C13b .3207(4) .4248(6) .6048(3) .033(5) 1.00000 Uani
C14b .2174(4) .3769(6) .3246(3) .032(5) 1.00000 Uani
C15b .2579(5) .4340(6) .2383(3) .033(5) 1.00000 Uani
C16b .2660(5) .4862(6) .1858(3) .042(5) 1.00000 Uani
C17b .3402(6) .4670(6) .1560(4) .050(6) 1.00000 Uani
C18b .4051(6) .4003(7) .1774(4) .061(6) 1.00000 Uani
C19b .3974(5) .3499(7) .2306(4) .052(6) 1.00000 Uani
C20b .3221(5) .3686(6) .2605(3) .037(5) 1.00000 Uani
C21b .1138(5) .5518(6) .5726(3) .040(5) 1.00000 Uani
C22b .1117(5) .4952(6) .2740(3) .039(5) 1.00000 Uani
C01 .4215(7) .6308(8) .5204(5) .072(7) 1.00000 Uani
C02 .5084(7) .6474(9) .5389(6) .132(11) 1.00000 Uani
N01 .3540(6) .6167(7) .5067(4) .101(7) 1.00000 Uani
H02a .15534 .78707 .70255 .05000 1.00000 Uiso
H04a .17247 .74802 .43756 .05000 1.00000 Uiso
H011a .23940 .78234 .57739 .05000 1.00000 Uiso
H012a .33379 .86199 .57446 .05000 1.00000 Uiso
H2a .25612 .98707 .50943 .05000 1.00000 Uiso
H31a .11179 .93907 .46812 .05000 1.00000 Uiso
H32a .10806 .82908 .51558 .05000 1.00000 Uiso
H41a .12280 1.05931 .55164 .05000 1.00000 Uiso
H42a .02821 .98018 .55551 .05000 1.00000 Uiso
H51a .10542 .99370 .65021 .05000 1.00000 Uiso
H52a .10071 .86183 .62443 .05000 1.00000 Uiso
H6a .25298 1.01235 .61524 .05000 1.00000 Uiso
H9a .46854 .89202 .79270 .05000 1.00000 Uiso
H10a .44219 .77383 .87608 .05000 1.00000 Uiso
H11a .30464 .68027 .88531 .05000 1.00000 Uiso
H12a .18814 .69290 .81117 .05000 1.00000 Uiso
H16a .48797 .84251 .36195 .05000 1.00000 Uiso
H17a .46870 .72063 .27827 .05000 1.00000 Uiso
H18a .33318 .62018 .26510 .05000 1.00000 Uiso
H19a .21442 .63293 .33503 .05000 1.00000 Uiso
H211a .42023 1.03717 .71515 .05000 1.00000 Uiso
H212a .45577 .93982 .67127 .05000 1.00000 Uiso
H213a .38006 1.02395 .64656 .05000 1.00000 Uiso
H221a .47195 .90275 .47066 .05000 1.00000 Uiso
H222a .42327 1.00390 .43438 .05000 1.00000 Uiso
H223a .39528 .97188 .50337 .05000 1.00000 Uiso
H02b .31055 .30898 .54406 .05000 1.00000 Uiso
H04b .31907 .28610 .33337 .05000 1.00000 Uiso
H011b .27943 .34826 .43657 .05000 1.00000 Uiso
H012b .23677 .47743 .42761 .05000 1.00000 Uiso
H2b .10932 .40350 .37508 .05000 1.00000 Uiso
H31b .10493 .21914 .34545 .05000 1.00000 Uiso
H32b .20079 .19384 .38661 .05000 1.00000 Uiso
H41b .02835 .26918 .43253 .05000 1.00000 Uiso
H42b .07461 .14194 .44187 .05000 1.00000 Uiso
H51b .09341 .25761 .52901 .05000 1.00000 Uiso
H52b .19321 .21472 .50011 .05000 1.00000 Uiso
H6b .10782 .42815 .48172 .05000 1.00000 Uiso
H9b .21649 .62154 .67568 .05000 1.00000 Uiso
H10b .35139 .60334 .73677 .05000 1.00000 Uiso
H11b .46281 .47358 .71210 .05000 1.00000 Uiso
H12b .44585 .35495 .62662 .05000 1.00000 Uiso
H16b .21563 .53873 .16914 .05000 1.00000 Uiso
H17b .34927 .50504 .11430 .05000 1.00000 Uiso
H18b .46277 .38827 .15215 .05000 1.00000 Uiso
H19b .44800 .29802 .24740 .05000 1.00000 Uiso
H211b .10887 .59564 .60956 .05000 1.00000 Uiso
H212b .11560 .60108 .53744 .05000 1.00000 Uiso
H213b .06003 .50078 .56839 .05000 1.00000 Uiso
H221b .11310 .54396 .23721 .05000 1.00000 Uiso
H222b .06118 .44142 .26943 .05000 1.00000 Uiso
H223b .10226 .54095 .31080 .05000 1.00000 Uiso
H021 .51511 .68200 .58013 .05000 1.00000 Uiso
H022 .54462 .69305 .51012 .05000 1.00000 Uiso
H023 .54329 .57303 .54237 .05000 1.00000 Uiso

loop_
_atom_site_aniso_label
_atom_site_aniso_U_11
_atom_site_aniso_U_22
_atom_site_aniso_U_33
_atom_site_aniso_U_12
_atom_site_aniso_U_13
_atom_site_aniso_U_23
Cl1 .0319(10) .0506(12) .0446(12) -.0101(9) .0061(9) -.0093(10)
Cl2 .0350(10) .0515(13) .0521(12) -.0118(10) -.0095(9) .0093(11)
Cl3 .0453(11) .0336(11) .0611(13) .0051(10) .0035(10) -.0061(10)
Cl4 .0728(15) .0647(16) .0764(16) .0249(13) -.0214(13) -.0115(13)
N1a .026(4) .036(4) .030(4) -.005(3) -.001(3) .001(3)
N2a .027(3) .030(4) .028(4) -.005(3) -.002(3) .001(3)
N3a .027(4) .026(4) .033(4) -.006(3) .007(3) -.004(3)
N4a .028(4) .037(4) .033(4) -.007(3) -.001(3) .003(3)
C1a .028(4) .033(5) .025(4) -.003(4) -.002(3) -.004(4)
C2a .023(4) .038(5) .027(4) .003(4) .002(3) .000(4)
C3a .021(4) .038(5) .037(5) .002(4) -.002(4) -.000(4)
C4a .026(4) .044(5) .032(5) .001(4) .002(4) .000(4)
C5a .032(4) .042(5) .032(4) .007(4) .003(4) -.004(4)
C6a .027(4) .031(5) .027(4) .002(4) -.005(4) -.002(4)
C7a .022(4) .025(4) .031(4) .004(4) -.002(4) -.004(4)
C8a .037(5) .030(5) .025(4) .001(4) .002(4) .001(4)
C9a .024(4) .046(5) .034(5) -.007(4) -.004(4) .000(4)
C10a .038(5) .042(5) .031(5) .002(4) -.006(4) .006(4)
C11a .047(5) .034(5) .030(4) -.003(4) -.006(4) .007(4)
C12a .037(4) .040(5) .026(4) -.010(4) -.001(4) .005(4)
C13a .022(4) .031(5) .031(5) -.001(4) .000(4) -.003(4)
C14a .032(4) .023(4) .025(4) -.002(4) -.002(4) .000(4)
C15a .030(4) .031(5) .023(4) -.006(4) .004(4) -.001(4)
C16a .040(5) .029(5) .040(5) -.005(4) .005(4) .002(4)
C17a .044(5) .043(5) .038(5) .005(4) .010(4) -.005(4)
C18a .051(5) .045(6) .035(5) -.002(5) .002(4) -.012(4)
C19a .051(5) .037(5) .037(5) -.008(4) -.006(4) -.010(4)
C20a .030(4) .030(5) .030(5) -.001(4) .001(4) .004(4)
C21a .029(4) .054(6) .038(5) -.006(4) -.001(4) .010(4)
C22a .029(4) .046(5) .048(5) -.014(4) .003(4) -.017(4)
N1b .035(4) .025(4) .026(4) .008(3) -.003(3) -.006(3)
N2b .040(4) .032(4) .030(4) .009(3) -.006(3) -.008(3)
N3b .039(4) .029(4) .025(4) -.006(3) -.002(3) -.002(3)
N4b .037(4) .045(4) .043(4) .007(4) .004(3) .011(4)
C1b .047(5) .032(5) .026(4) -.007(4) .001(4) .000(4)
C2b .029(4) .037(5) .022(4) .008(4) .003(3) .000(4)
C3b .037(5) .041(5) .030(4) -.007(4) -.000(4) -.003(4)
C4b .042(5) .038(5) .040(5) -.008(4) -.003(4) -.003(4)
C5b .045(5) .035(5) .025(4) -.011(4) -.000(4) -.000(4)
C6b .034(4) .032(5) .028(4) -.000(4) .001(4) .000(4)
C7b .041(5) .022(5) .033(5) .001(4) -.002(4) .001(4)
C8b .034(5) .031(5) .032(5) -.001(4) .001(4) .001(4)
C9b .039(5) .038(5) .044(5) .002(4) -.004(4) -.004(4)
C10b .064(6) .041(5) .031(5) -.001(5) -.006(4) -.015(4)
C11b .054(6) .041(6) .057(6) .007(5) -.021(5) -.015(5)
C12b .042(5) .044(6) .051(5) .005(4) -.009(4) -.007(5)
C13b .036(5) .030(5) .033(5) .001(4) -.001(4) -.004(4)
C14b .030(5) .033(5) .033(5) -.001(4) -.003(4) -.004(4)
C15b .041(5) .035(5) .022(5) -.008(4) .002(4) -.001(4)
C16b .057(5) .037(5) .033(5) -.012(4) .007(4) -.011(4)
C17b .075(6) .037(6) .040(5) -.009(5) .024(5) -.011(4)
C18b .059(6) .061(7) .064(6) -.011(5) .038(5) -.014(6)
C19b .040(5) .056(6) .059(6) .007(5) .012(5) -.008(5)
C20b .037(5) .044(5) .031(5) -.002(4) .007(4) -.003(4)
C21b .038(5) .036(5) .046(5) .008(4) -.001(4) -.004(4)
C22b .034(5) .039(5) .044(5) -.001(4) -.004(4) .003(4)
C01 .086(8) .049(7) .081(7) -.020(7) .014(7) .007(6)
C02 .087(9) .121(11) .188(13) -.032(8) .007(9) -.059(10)
N01 .084(7) .099(8) .119(8) -.009(6) -.013(6) .056(6)

loop_
_atom_type_symbol
_atom_type_scat_source
_atom_type_scat_dispersion_real
_atom_type_scat_dispersion_imag
C Int._Tables_Vol_IV_Tables_2.2B_and_2.3.1 .017 .009
H Int._Tables_Vol_IV_Tables_2.2B_and_2.3.1 0 0
N Int._Tables_Vol_IV_Tables_2.2B_and_2.3.1 .029 .018
Cl Int._Tables_Vol_IV_Tables_2.2B_and_2.3.1 .348 .702

loop_
_geom_angle_atom_site_label_1
_geom_angle_atom_site_label_2
_geom_angle_atom_site_label_3
_geom_angle_site_symmetry_1
_geom_angle_site_symmetry_2
_geom_angle_site_symmetry_3
_geom_angle
C7a N1a C8a . . . 109.1(5)
C7a N1a C21a . . . 127.2(6)
C8a N1a C21a . . . 123.8(5)
C7a N2a C13a . . . 109.4(5)
C14a N3a C15a . . . 109.0(5)
C14a N3a C22a . . . 127.4(6)
C15a N3a C22a . . . 123.6(5)
C14a N4a C20a . . . 109.1(5)
C2a C1a C6a . . . 108.7(5)
C1a C2a C3a . . . 110.1(5)
C1a C2a C14a . . . 112.5(6)
C3a C2a C14a . . . 112.5(5)
C2a C3a C4a . . . 109.4(5)
C3a C4a C5a . . . 111.0(6)
C4a C5a C6a . . . 110.2(5)
C1a C6a C5a . . . 111.2(5)
C1a C6a C7a . . . 109.7(5)
C5a C6a C7a . . . 111.0(5)
N1a C7a N2a . . . 108.6(6)
N1a C7a C6a . . . 125.6(6)
N2a C7a C6a . . . 125.8(6)
N1a C8a C9a . . . 132.0(6)
N1a C8a C13a . . . 106.7(6)
C9a C8a C13a . . . 121.3(6)
C8a C9a C10a . . . 116.5(6)
C9a C10a C11a . . . 121.2(6)
C10a C11a C12a . . . 123.3(6)
C11a C12a C13a . . . 115.2(6)
N2a C13a C8a . . . 106.2(6)
N2a C13a C12a . . . 131.3(6)
C8a C13a C12a . . . 122.5(6)
N3a C14a N4a . . . 108.8(6)
N3a C14a C2a . . . 125.3(6)
N4a C14a C2a . . . 125.9(6)
N3a C15a C16a . . . 131.5(6)
N3a C15a C20a . . . 106.1(6)
C16a C15a C20a . . . 122.4(6)
C15a C16a C17a . . . 116.9(6)
C16a C17a C18a . . . 120.4(7)
C17a C18a C19a . . . 122.7(7)
C18a C19a C20a . . . 116.4(7)
N4a C20a C15a . . . 107.0(6)
N4a C20a C19a . . . 131.7(6)
C15a C20a C19a . . . 121.3(6)
C7b N1b C8b . . . 108.6(5)
C7b N1b C21b . . . 126.3(6)
C8b N1b C21b . . . 125.1(5)
C7b N2b C13b . . . 109.2(6)
C14b N3b C15b . . . 109.5(6)
C14b N3b C22b . . . 125.1(6)
C15b N3b C22b . . . 125.3(6)
C14b N4b C20b . . . 109.7(6)
C2b C1b C6b . . . 109.7(5)
C1b C2b C3b . . . 110.9(5)
C1b C2b C14b . . . 111.2(5)
C3b C2b C14b . . . 111.6(6)
C2b C3b C4b . . . 110.7(6)
C3b C4b C5b . . . 111.6(6)
C4b C5b C6b . . . 111.1(6)
C1b C6b C5b . . . 111.1(6)
C1b C6b C7b . . . 110.2(5)
C5b C6b C7b . . . 110.2(6)
N1b C7b N2b . . . 109.2(6)
N1b C7b C6b . . . 126.2(6)
N2b C7b C6b . . . 124.5(6)
N1b C8b C9b . . . 131.0(6)
N1b C8b C13b . . . 106.2(6)
C9b C8b C13b . . . 122.8(6)
C8b C9b C10b . . . 115.6(7)
C9b C10b C11b . . . 121.4(7)
C10b C11b C12b . . . 122.5(7)
C11b C12b C13b . . . 115.4(7)
N2b C13b C8b . . . 106.7(6)
N2b C13b C12b . . . 131.0(6)
C8b C13b C12b . . . 122.3(6)
N3b C14b N4b . . . 107.9(6)
N3b C14b C2b . . . 127.6(6)
N4b C14b C2b . . . 124.5(6)
N3b C15b C16b . . . 131.5(6)
N3b C15b C20b . . . 106.1(6)
C16b C15b C20b . . . 122.3(6)
C15b C16b C17b . . . 116.3(7)
C16b C17b C18b . . . 122.1(7)
C17b C18b C19b . . . 121.3(8)
C18b C19b C20b . . . 116.6(7)
N4b C20b C15b . . . 106.8(6)
N4b C20b C19b . . . 131.8(7)
C15b C20b C19b . . . 121.4(7)
C02 C01 N01 . . . 178.9(11)

loop_
_geom_bond_atom_site_label_1
_geom_bond_atom_site_label_2
_geom_bond_site_symmetry_1
_geom_bond_site_symmetry_2
_geom_bond_distance
N1a C7a . . 1.350(8)
N1a C8a . . 1.387(8)
N1a C21a . . 1.473(9)
N2a C7a . . 1.329(8)
N2a C13a . . 1.400(8)
N3a C14a . . 1.331(8)
N3a C15a . . 1.392(8)
N3a C22a . . 1.468(9)
N4a C14a . . 1.337(8)
N4a C20a . . 1.376(8)
C1a C2a . . 1.548(9)
C1a C6a . . 1.544(9)
C2a C3a . . 1.544(8)
C2a C14a . . 1.497(9)
C3a C4a . . 1.529(9)
C4a C5a . . 1.529(9)
C5a C6a . . 1.552(9)
C6a C7a . . 1.490(9)
C8a C9a . . 1.408(9)
C8a C13a . . 1.384(9)
C9a C10a . . 1.372(10)
C10a C11a . . 1.398(10)
C11a C12a . . 1.376(9)
C12a C13a . . 1.393(9)
C15a C16a . . 1.386(9)
C15a C20a . . 1.381(9)
C16a C17a . . 1.382(10)
C17a C18a . . 1.411(10)
C18a C19a . . 1.369(10)
C19a C20a . . 1.396(10)
N1b C7b . . 1.326(8)
N1b C8b . . 1.411(8)
N1b C21b . . 1.472(8)
N2b C7b . . 1.333(9)
N2b C13b . . 1.388(8)
N3b C14b . . 1.340(9)
N3b C15b . . 1.387(8)
N3b C22b . . 1.477(9)
N4b C14b . . 1.342(9)
N4b C20b . . 1.373(9)
C1b C2b . . 1.547(9)
C1b C6b . . 1.538(9)
C2b C3b . . 1.526(10)
C2b C14b . . 1.483(9)
C3b C4b . . 1.524(9)
C4b C5b . . 1.545(9)
C5b C6b . . 1.544(10)
C6b C7b . . 1.495(9)
C8b C9b . . 1.386(10)
C8b C13b . . 1.373(9)
C9b C10b . . 1.399(10)
C10b C11b . . 1.396(11)
C11b C12b . . 1.386(11)
C12b C13b . . 1.398(10)
C15b C16b . . 1.393(10)
C15b C20b . . 1.387(10)
C16b C17b . . 1.373(11)
C17b C18b . . 1.399(12)
C18b C19b . . 1.395(12)
C19b C20b . . 1.386(10)
C01 C02 . . 1.422(15)
C01 N01 . . 1.101(14)

loop_
_geom_hbond_atom_site_label_D
_geom_hbond_atom_site_label_H
_geom_hbond_atom_site_label_A
_geom_hbond_site_symmetry_D
_geom_hbond_site_symmetry_H
_geom_hbond_site_symmetry_A
_geom_hbond_distance_DH
_geom_hbond_distance_HA
_geom_hbond_distance_DA
_geom_hbond_angle_DHA
N2a H02a Cl1 . . . 1.06 1.93 2.978(5) 168
N4a H04a Cl2 . . . 1.00 2.09 3.020(5) 154
N2b H02b Cl3 . . . 0.91 2.16 3.020(6) 156
N4b H04b Cl4 . . 3_666 0.86 2.15 2.978(6) 162

loop_
_geom_torsion_atom_site_label_1
_geom_torsion_atom_site_label_2
_geom_torsion_atom_site_label_3
_geom_torsion_atom_site_label_4
_geom_torsion_site_symmetry_1
_geom_torsion_site_symmetry_2
_geom_torsion_site_symmetry_3
_geom_torsion_site_symmetry_4
_geom_torsion
C8a N1a C7a N2a . . . . .8(7)
C8a N1a C7a C6a . . . . -176.5(6)
C21a N1a C7a N2a . . . . -178.2(6)
C21a N1a C7a C6a . . . . 4.5(10)
C7a N1a C8a C9a . . . . 179.2(7)
C7a N1a C8a C13a . . . . -.4(7)
C21a N1a C8a C9a . . . . -1.8(11)
C21a N1a C8a C13a . . . . 178.6(6)
C13a N2a C7a N1a . . . . -.9(7)
C13a N2a C7a C6a . . . . 176.4(6)
C7a N2a C13a C8a . . . . .7(7)
C7a N2a C13a C12a . . . . -179.9(7)
C15a N3a C14a N4a . . . . 1.5(7)
C15a N3a C14a C2a . . . . -175.9(6)
C22a N3a C14a N4a . . . . -179.8(6)
C22a N3a C14a C2a . . . . 2.8(10)
C14a N3a C15a C16a . . . . 176.6(7)
C14a N3a C15a C20a . . . . -.6(7)
C22a N3a C15a C16a . . . . -2.1(11)
C22a N3a C15a C20a . . . . -179.3(6)
C20a N4a C14a N3a . . . . -1.9(7)
C20a N4a C14a C2a . . . . 175.5(6)
C14a N4a C20a C15a . . . . 1.5(7)
C14a N4a C20a C19a . . . . -176.6(7)
C6a C1a C2a C3a . . . . -59.7(7)
C6a C1a C2a C14a . . . . 174.1(5)
C2a C1a C6a C5a . . . . 57.5(7)
C2a C1a C6a C7a . . . . -179.3(5)
C1a C2a C3a C4a . . . . 60.7(7)
C14a C2a C3a C4a . . . . -173.0(6)
C1a C2a C14a N3a . . . . -81.7(8)
C1a C2a C14a N4a . . . . 101.3(7)
C3a C2a C14a N3a . . . . 153.4(6)
C3a C2a C14a N4a . . . . -23.6(9)
C2a C3a C4a C5a . . . . -59.2(7)
C3a C4a C5a C6a . . . . 56.9(7)
C4a C5a C6a C1a . . . . -56.4(7)
C4a C5a C6a C7a . . . . -178.9(6)
C1a C6a C7a N1a . . . . 83.1(8)
C1a C6a C7a N2a . . . . -93.7(7)
C5a C6a C7a N1a . . . . -153.5(6)
C5a C6a C7a N2a . . . . 29.6(9)
N1a C8a C9a C10a . . . . -179.7(7)
C13a C8a C9a C10a . . . . -.2(10)
N1a C8a C13a N2a . . . . -.2(7)
N1a C8a C13a C12a . . . . -179.6(6)
C9a C8a C13a N2a . . . . -179.8(6)
C9a C8a C13a C12a . . . . .8(10)
C8a C9a C10a C11a . . . . -.4(10)
C9a C10a C11a C12a . . . . .5(11)
C10a C11a C12a C13a . . . . .0(10)
C11a C12a C13a N2a . . . . -180.0(7)
C11a C12a C13a C8a . . . . -.7(10)
N3a C15a C16a C17a . . . . -176.8(7)
C20a C15a C16a C17a . . . . -.0(10)
N3a C15a C20a N4a . . . . -.6(7)
N3a C15a C20a C19a . . . . 177.8(6)
C16a C15a C20a N4a . . . . -178.1(6)
C16a C15a C20a C19a . . . . .3(10)
C15a C16a C17a C18a . . . . .2(10)
C16a C17a C18a C19a . . . . -.8(11)
C17a C18a C19a C20a . . . . 1.0(11)
C18a C19a C20a N4a . . . . 177.1(7)
C18a C19a C20a C15a . . . . -.8(10)
C8b N1b C7b N2b . . . . -.5(7)
C8b N1b C7b C6b . . . . -177.9(6)
C21b N1b C7b N2b . . . . -179.6(6)
C21b N1b C7b C6b . . . . 3.0(10)
C7b N1b C8b C9b . . . . -179.0(7)
C7b N1b C8b C13b . . . . -.4(7)
C21b N1b C8b C9b . . . . .2(11)
C21b N1b C8b C13b . . . . 178.8(6)
C13b N2b C7b N1b . . . . 1.1(8)
C13b N2b C7b C6b . . . . 178.6(6)
C7b N2b C13b C8b . . . . -1.3(8)
C7b N2b C13b C12b . . . . -179.4(7)
C15b N3b C14b N4b . . . . .5(8)
C15b N3b C14b C2b . . . . -179.8(7)
C22b N3b C14b N4b . . . . 177.6(6)
C22b N3b C14b C2b . . . . -2.7(11)
C14b N3b C15b C16b . . . . -176.8(7)
C14b N3b C15b C20b . . . . -.7(8)
C22b N3b C15b C16b . . . . 6.1(11)
C22b N3b C15b C20b . . . . -177.8(6)
C20b N4b C14b N3b . . . . -.1(8)
C20b N4b C14b C2b . . . . -179.8(6)
C14b N4b C20b C15b . . . . -.4(8)
C14b N4b C20b C19b . . . . 178.1(8)
C6b C1b C2b C3b . . . . -58.5(7)
C6b C1b C2b C14b . . . . 176.7(6)
C2b C1b C6b C5b . . . . 56.6(7)
C2b C1b C6b C7b . . . . 179.0(6)
C1b C2b C3b C4b . . . . 58.3(7)
C14b C2b C3b C4b . . . . -177.1(5)
C1b C2b C14b N3b . . . . -119.2(7)
C1b C2b C14b N4b . . . . 60.5(9)
C3b C2b C14b N3b . . . . 116.4(7)
C3b C2b C14b N4b . . . . -63.9(8)
C2b C3b C4b C5b . . . . -56.0(7)
C3b C4b C5b C6b . . . . 54.3(7)
C4b C5b C6b C1b . . . . -54.8(7)
C4b C5b C6b C7b . . . . -177.2(6)
C1b C6b C7b N1b . . . . 119.6(7)
C1b C6b C7b N2b . . . . -57.4(9)
C5b C6b C7b N1b . . . . -117.4(7)
C5b C6b C7b N2b . . . . 65.6(8)
N1b C8b C9b C10b . . . . -179.8(7)
C13b C8b C9b C10b . . . . 1.8(10)
N1b C8b C13b N2b . . . . 1.0(7)
N1b C8b C13b C12b . . . . 179.2(6)
C9b C8b C13b N2b . . . . 179.8(6)
C9b C8b C13b C12b . . . . -2.0(11)
C8b C9b C10b C11b . . . . -.3(11)
C9b C10b C11b C12b . . . . -.9(12)
C10b C11b C12b C13b . . . . .8(11)
C11b C12b C13b N2b . . . . 178.4(7)
C11b C12b C13b C8b . . . . .6(10)
N3b C15b C16b C17b . . . . 177.5(7)
C20b C15b C16b C17b . . . . 1.9(10)
N3b C15b C20b N4b . . . . .7(8)
N3b C15b C20b C19b . . . . -178.0(7)
C16b C15b C20b N4b . . . . 177.2(7)
C16b C15b C20b C19b . . . . -1.5(11)
C15b C16b C17b C18b . . . . -1.1(11)
C16b C17b C18b C19b . . . . -.2(13)
C17b C18b C19b C20b . . . . .7(12)
C18b C19b C20b N4b . . . . -178.2(8)
C18b C19b C20b C15b . . . . .1(11)
